data_2239982
loop_
_publ_author_name
'Yamin, Bohari M.'
'Rodis, Monica Lulo'
'Chee, Dayang N. B. A'

_publ_section_title
;
 Crystal structure of 4-cyclohexyl-1-(propan-2-ylidene)thiosemicarbazide
;
_journal_coeditor_code TK5341
_journal_issue 10
_journal_name_full 'Acta Crystallographica Section E'
_journal_page_first o1109
_journal_paper_doi 10.1107/S160053681402025X
_journal_volume 70
_journal_year 2014
_chemical_formula_iupac 'C10 H19 N3 S'
_chemical_formula_moiety 'C10 H19 N3 S'
_chemical_formula_sum 'C10 H19 N3 S'
_chemical_formula_weight 213.34
_chemical_name_systematic
;
4-Cyclohexyl-1-(propan-2-ylidene)thiosemicarbazide
;
_space_group_IT_number 61
_symmetry_cell_setting orthorhombic
_symmetry_space_group_name_Hall '-P 2ac 2ab'
_symmetry_space_group_name_H-M 'P b c a'
_atom_sites_solution_hydrogens geom
_atom_sites_solution_primary direct
_atom_sites_solution_secondary difmap
_audit_creation_method SHELXL-97
_cell_angle_alpha 90.00
_cell_angle_beta 90.00
_cell_angle_gamma 90.00
_cell_formula_units_Z 8
_cell_length_a 13.6668(10)
_cell_length_b 8.3356(5)
_cell_length_c 21.4683(16)
_cell_measurement_reflns_used 7621
_cell_measurement_temperature 301(2)
_cell_measurement_theta_max 28.3
_cell_measurement_theta_min 2.9
_cell_volume 2445.7(3)
_computing_cell_refinement 'SAINT (Bruker, 2000)'
_computing_data_collection 'SMART (Bruker, 2000)'
_computing_data_reduction 'SAINT (Bruker, 2000)'
_computing_molecular_graphics 'SHELXTL (Sheldrick, 2008)'
_computing_publication_material
;
SHELXTL (Sheldrick, 2008) and PLATON (Spek, 2009)
;
_computing_structure_refinement 'SHELXTL (Sheldrick, 2008)'
_computing_structure_solution 'SHELXTL (Sheldrick, 2008)'
_diffrn_ambient_temperature 301(2)
_diffrn_detector_area_resol_mean 83.66
_diffrn_measured_fraction_theta_full 0.998
_diffrn_measured_fraction_theta_max 0.998
_diffrn_measurement_device_type
;
Bruker SMART APEX CCD area-detector
;
_diffrn_measurement_method '\w scan'
_diffrn_radiation_monochromator graphite
_diffrn_radiation_source 'fine-focus sealed tube'
_diffrn_radiation_type MoK\a
_diffrn_radiation_wavelength 0.71073
_diffrn_reflns_av_R_equivalents 0.0607
_diffrn_reflns_av_sigmaI/netI 0.0343
_diffrn_reflns_limit_h_max 16
_diffrn_reflns_limit_h_min -18
_diffrn_reflns_limit_k_max 10
_diffrn_reflns_limit_k_min -11
_diffrn_reflns_limit_l_max 27
_diffrn_reflns_limit_l_min -28
_diffrn_reflns_number 31768
_diffrn_reflns_theta_full 28.28
_diffrn_reflns_theta_max 28.3
_diffrn_reflns_theta_min 2.9
_diffrn_standards_decay_% 0
_diffrn_standards_interval_count 0
_diffrn_standards_interval_time 0
_diffrn_standards_number 0
_exptl_absorpt_coefficient_mu 0.235
_exptl_absorpt_correction_T_max 0.9568
_exptl_absorpt_correction_T_min 0.8916
_exptl_absorpt_correction_type multi-scan
_exptl_absorpt_process_details
;
(SADABS; Bruker, 2000)
;
_exptl_crystal_colour yellow
_exptl_crystal_density_diffrn 1.159
_exptl_crystal_density_method 'not measured'
_exptl_crystal_description block
_exptl_crystal_F_000 928
_exptl_crystal_size_max 0.50
_exptl_crystal_size_mid 0.19
_exptl_crystal_size_min 0.19
_refine_diff_density_max 0.253
_refine_diff_density_min -0.299
_refine_ls_extinction_method none
_refine_ls_goodness_of_fit_ref 1.039
_refine_ls_hydrogen_treatment mixed
_refine_ls_matrix_type full
_refine_ls_number_parameters 133
_refine_ls_number_reflns 3028
_refine_ls_number_restraints 0
_refine_ls_restrained_S_all 1.039
_refine_ls_R_factor_all 0.0910
_refine_ls_R_factor_gt 0.0529
_refine_ls_shift/su_max 0.001
_refine_ls_shift/su_mean 0.000
_refine_ls_structure_factor_coef Fsqd
_refine_ls_weighting_details 'calc w=1/[\s^2^(Fo^2^)+(0.0583P)^2^+0.9515P] where P=(Fo^2^+2Fc^2^)/3'
_refine_ls_weighting_scheme calc
_refine_ls_wR_factor_gt 0.1169
_refine_ls_wR_factor_ref 0.1351
_reflns_number_gt 2051
_reflns_number_total 3028
_reflns_threshold_expression I>2\s(I)
_cod_data_source_file tk5341sup1.cif
_cod_data_source_block I
_cod_database_code 2239982
_cod_database_fobs_code 2239982

loop_
_symmetry_equiv_pos_as_xyz
'x, y, z'
'-x+1/2, -y, z+1/2'
'-x, y+1/2, -z+1/2'
'x+1/2, -y+1/2, -z'
'-x, -y, -z'
'x-1/2, y, -z-1/2'
'x, -y-1/2, z-1/2'
'-x-1/2, y-1/2, z'

loop_
_atom_site_type_symbol
_atom_site_label
_atom_site_fract_x
_atom_site_fract_y
_atom_site_fract_z
_atom_site_U_iso_or_equiv
_atom_site_adp_type
_atom_site_calc_flag
_atom_site_refinement_flags
_atom_site_occupancy
_atom_site_symmetry_multiplicity
S S1 0.59037(4) 0.01795(7) 0.41721(3) 0.0582(2) Uani d . 1 1
N N1 0.51795(12) 0.26158(19) 0.35150(7) 0.0477(4) Uani d . 1 1
H H1D 0.4748 0.3363 0.3483 0.057 Uiso calc R 1 1
N N2 0.46292(11) 0.23807(19) 0.45107(7) 0.0447(4) Uani d . 1 1
H H2C 0.4630 0.1942 0.4873 0.054 Uiso calc R 1 1
N N3 0.40374(11) 0.36924(19) 0.43836(7) 0.0462(4) Uani d . 1 1
C C1 0.67225(14) 0.3396(2) 0.30141(9) 0.0489(5) Uani d . 1 1
H H1A 0.7093 0.3119 0.3384 0.059 Uiso calc R 1 1
H H1B 0.6530 0.4513 0.3048 0.059 Uiso calc R 1 1
C C2 0.73660(16) 0.3179(3) 0.24406(11) 0.0580(6) Uani d . 1 1
H H2A 0.7914 0.3916 0.2463 0.070 Uiso calc R 1 1
H H2B 0.7625 0.2096 0.2436 0.070 Uiso calc R 1 1
C C3 0.68044(18) 0.3477(3) 0.18483(10) 0.0623(6) Uani d . 1 1
H H3A 0.7223 0.3261 0.1493 0.075 Uiso calc R 1 1
H H3B 0.6609 0.4595 0.1830 0.075 Uiso calc R 1 1
C C4 0.59057(17) 0.2423(3) 0.18135(10) 0.0589(6) Uani d . 1 1
H H4A 0.6104 0.1308 0.1786 0.071 Uiso calc R 1 1
H H4B 0.5538 0.2682 0.1440 0.071 Uiso calc R 1 1
C C5 0.52547(14) 0.2654(3) 0.23839(9) 0.0488(5) Uani d . 1 1
H H5A 0.5001 0.3741 0.2387 0.059 Uiso calc R 1 1
H H5B 0.4704 0.1923 0.2361 0.059 Uiso calc R 1 1
C C6 0.58140(13) 0.2352(2) 0.29786(8) 0.0393(4) Uani d . 1 1
H H1C 0.6010(13) 0.123(2) 0.2991(8) 0.041(5) Uiso d . 1 1
C C7 0.52063(13) 0.1809(2) 0.40478(8) 0.0387(4) Uani d . 1 1
C C8 0.36147(14) 0.4386(2) 0.48408(9) 0.0426(4) Uani d . 1 1
C C9 0.29760(19) 0.5788(3) 0.46846(11) 0.0714(7) Uani d . 1 1
H H9A 0.2964 0.5937 0.4241 0.107 Uiso calc R 1 1
H H9B 0.3231 0.6736 0.4880 0.107 Uiso calc R 1 1
H H9C 0.2324 0.5591 0.4832 0.107 Uiso calc R 1 1
C C10 0.36946(17) 0.3939(3) 0.55073(9) 0.0549(5) Uani d . 1 1
H H10A 0.4361 0.3671 0.5602 0.082 Uiso calc R 1 1
H H10B 0.3283 0.3030 0.5590 0.082 Uiso calc R 1 1
H H10C 0.3491 0.4825 0.5761 0.082 Uiso calc R 1 1

loop_
_atom_site_aniso_label
_atom_site_aniso_U_11
_atom_site_aniso_U_22
_atom_site_aniso_U_33
_atom_site_aniso_U_12
_atom_site_aniso_U_13
_atom_site_aniso_U_23
S1 0.0625(4) 0.0585(3) 0.0536(3) 0.0258(3) 0.0105(3) 0.0124(2)
N1 0.0531(9) 0.0453(9) 0.0446(9) 0.0189(7) 0.0155(8) 0.0074(7)
N2 0.0499(9) 0.0451(9) 0.0391(9) 0.0104(7) 0.0105(7) 0.0057(7)
N3 0.0469(9) 0.0448(9) 0.0468(9) 0.0105(7) 0.0142(7) 0.0068(7)
C1 0.0468(11) 0.0532(11) 0.0467(11) 0.0001(9) -0.0012(9) -0.0088(9)
C2 0.0457(11) 0.0557(12) 0.0725(15) -0.0087(10) 0.0167(11) -0.0103(11)
C3 0.0777(15) 0.0583(13) 0.0509(13) -0.0037(11) 0.0270(12) -0.0024(10)
C4 0.0682(14) 0.0682(14) 0.0403(11) 0.0013(11) -0.0001(10) -0.0082(10)
C5 0.0443(11) 0.0535(11) 0.0486(12) 0.0024(9) 0.0008(9) -0.0040(9)
C6 0.0428(10) 0.0348(9) 0.0403(10) 0.0084(8) 0.0083(8) -0.0016(7)
C7 0.0358(9) 0.0391(9) 0.0410(10) 0.0015(7) 0.0050(8) -0.0017(8)
C8 0.0429(10) 0.0390(9) 0.0460(11) 0.0000(8) 0.0128(8) 0.0011(8)
C9 0.0828(16) 0.0633(14) 0.0682(15) 0.0310(13) 0.0326(13) 0.0157(12)
C10 0.0661(13) 0.0528(11) 0.0458(12) 0.0046(11) 0.0055(10) -0.0092(9)

loop_
_atom_type_symbol
_atom_type_description
_atom_type_scat_dispersion_real
_atom_type_scat_dispersion_imag
_atom_type_scat_source
C C 0.0033 0.0016 'International Tables Vol C Tables 4.2.6.8 and 6.1.1.4'
H H 0.0000 0.0000 'International Tables Vol C Tables 4.2.6.8 and 6.1.1.4'
N N 0.0061 0.0033 'International Tables Vol C Tables 4.2.6.8 and 6.1.1.4'
S S 0.1246 0.1234 'International Tables Vol C Tables 4.2.6.8 and 6.1.1.4'

loop_
_geom_angle_atom_site_label_1
_geom_angle_atom_site_label_2
_geom_angle_atom_site_label_3
_geom_angle
C7 N1 C6 125.98(15)
C7 N1 H1D 117.0
C6 N1 H1D 117.0
C7 N2 N3 118.20(15)
C7 N2 H2C 120.9
N3 N2 H2C 120.9
C8 N3 N2 118.00(16)
C6 C1 C2 111.30(16)
C6 C1 H1A 109.4
C2 C1 H1A 109.4
C6 C1 H1B 109.4
C2 C1 H1B 109.4
H1A C1 H1B 108.0
C3 C2 C1 111.62(18)
C3 C2 H2A 109.3
C1 C2 H2A 109.3
C3 C2 H2B 109.3
C1 C2 H2B 109.3
H2A C2 H2B 108.0
C2 C3 C4 111.10(18)
C2 C3 H3A 109.4
C4 C3 H3A 109.4
C2 C3 H3B 109.4
C4 C3 H3B 109.4
H3A C3 H3B 108.0
C3 C4 C5 111.13(17)
C3 C4 H4A 109.4
C5 C4 H4A 109.4
C3 C4 H4B 109.4
C5 C4 H4B 109.4
H4A C4 H4B 108.0
C6 C5 C4 111.24(16)
C6 C5 H5A 109.4
C4 C5 H5A 109.4
C6 C5 H5B 109.4
C4 C5 H5B 109.4
H5A C5 H5B 108.0
N1 C6 C5 109.97(14)
N1 C6 C1 111.11(15)
C5 C6 C1 111.16(16)
N1 C6 H1C 106.7(11)
C5 C6 H1C 108.9(11)
C1 C6 H1C 108.9(11)
N1 C7 N2 115.93(16)
N1 C7 S1 124.19(14)
N2 C7 S1 119.87(14)
N3 C8 C10 126.46(18)
N3 C8 C9 116.44(18)
C10 C8 C9 117.10(17)
C8 C9 H9A 109.5
C8 C9 H9B 109.5
H9A C9 H9B 109.5
C8 C9 H9C 109.5
H9A C9 H9C 109.5
H9B C9 H9C 109.5
C8 C10 H10A 109.5
C8 C10 H10B 109.5
H10A C10 H10B 109.5
C8 C10 H10C 109.5
H10A C10 H10C 109.5
H10B C10 H10C 109.5

loop_
_geom_bond_atom_site_label_1
_geom_bond_atom_site_label_2
_geom_bond_distance
S1 C7 1.6803(18)
N1 C7 1.328(2)
N1 C6 1.458(2)
N1 H1D 0.8600
N2 C7 1.355(2)
N2 N3 1.387(2)
N2 H2C 0.8600
N3 C8 1.277(2)
C1 C6 1.518(3)
C1 C2 1.524(3)
C1 H1A 0.9700
C1 H1B 0.9700
C2 C3 1.506(3)
C2 H2A 0.9700
C2 H2B 0.9700
C3 C4 1.512(3)
C3 H3A 0.9700
C3 H3B 0.9700
C4 C5 1.526(3)
C4 H4A 0.9700
C4 H4B 0.9700
C5 C6 1.509(3)
C5 H5A 0.9700
C5 H5B 0.9700
C6 H1C 0.973(19)
C8 C10 1.483(3)
C8 C9 1.497(3)
C9 H9A 0.9600
C9 H9B 0.9600
C9 H9C 0.9600
C10 H10A 0.9600
C10 H10B 0.9600
C10 H10C 0.9600

loop_
_geom_hbond_atom_site_label_D
_geom_hbond_atom_site_label_H
_geom_hbond_atom_site_label_A
_geom_hbond_site_symmetry_A
_geom_hbond_distance_DH
_geom_hbond_distance_HA
_geom_hbond_distance_DA
_geom_hbond_angle_DHA
_geom_hbond_publ_flag
N1 H1D N3 1_555 0.86 2.18 2.592(2) 109 yes
C6 H1C S1 1_555 0.97(3) 2.69(2) 3.142(2) 108.9(12) no
C10 H10A N2 1_555 0.96 2.40 2.811(3) 106 no
N2 H2C S1 5_656 0.86 2.80 3.6170(18) 158 yes

loop_
_geom_torsion_atom_site_label_1
_geom_torsion_atom_site_label_2
_geom_torsion_atom_site_label_3
_geom_torsion_atom_site_label_4
_geom_torsion
C7 N2 N3 C8 -169.08(17)
C6 C1 C2 C3 54.9(2)
C1 C2 C3 C4 -55.4(2)
C2 C3 C4 C5 55.8(2)
C3 C4 C5 C6 -55.9(2)
C7 N1 C6 C5 145.50(19)
C7 N1 C6 C1 -91.0(2)
C4 C5 C6 N1 178.77(16)
C4 C5 C6 C1 55.3(2)
C2 C1 C6 N1 -177.51(16)
C2 C1 C6 C5 -54.7(2)
C6 N1 C7 N2 172.31(17)
C6 N1 C7 S1 -7.2(3)
N3 N2 C7 N1 2.8(2)
N3 N2 C7 S1 -177.70(13)
N2 N3 C8 C10 0.4(3)
N2 N3 C8 C9 -179.53(18)
